data_1557238
loop_
_publ_author_name
'Navarro, Miquel'
'Toledo, Alberto'
'Mallet-Ladeira, Sonia'
'Sosa Carrizo, E. Daiann'
'Miqueu, Karinne'
'Bourissou, Didier'

_publ_section_title
;
 Versatility and adaptative behaviour of the P^N chelating ligand
 MeDalphos within gold(i) \p complexes
;
_journal_issue 10
_journal_name_full 'Chemical Science'
_journal_page_first 2750
_journal_page_last 2758
_journal_paper_doi 10.1039/C9SC06398F
_journal_volume 11
_journal_year 2020
_chemical_absolute_configuration ad
_chemical_formula_moiety 'C28 H34 Au B10 P2, F6 Sb, C H2 Cl2'
_chemical_formula_sum 'C29 H36 Au B10 Cl2 F6 P2 Sb'
_chemical_formula_weight 1058.25
_space_group_IT_number 7
_space_group_name_Hall 'P -2yac'
_space_group_name_H-M_alt 'P 1 n 1'
_symmetry_cell_setting monoclinic
_symmetry_Int_Tables_number 7
_symmetry_space_group_name_Hall 'P -2yac'
_symmetry_space_group_name_H-M 'P 1 n 1'
_atom_sites_solution_hydrogens mixed
_audit_update_record
;
2019-11-25 deposited with the CCDC.	2020-01-31 downloaded from the CCDC.
;
_cell_angle_alpha 90
_cell_angle_beta 95.633(2)
_cell_angle_gamma 90
_cell_formula_units_Z 2
_cell_length_a 10.0221(4)
_cell_length_b 13.3021(5)
_cell_length_c 14.7578(6)
_cell_measurement_reflns_used 9888
_cell_measurement_temperature 193(2)
_cell_measurement_theta_max 72.23
_cell_measurement_theta_min 3.32
_cell_volume 1957.94(13)
_computing_cell_refinement SAINT
_computing_data_collection APEX2
_computing_data_reduction SAINT
_computing_molecular_graphics 'Ortep-3 for Windows (Farrugia, 1997)'
_computing_publication_material 'WinGX publication routines (Farrugia, 1999)'
_computing_structure_refinement 'SHELXL-2018/3 (Sheldrick, 2018)'
_computing_structure_solution 'SHELXT (Sheldrick, 2015)'
_diffrn_ambient_temperature 193(2)
_diffrn_measured_fraction_theta_full 0.999
_diffrn_measured_fraction_theta_max 0.998
_diffrn_measurement_device_type 'Bruker D8 VENTURE'
_diffrn_measurement_method 'omega scans'
_diffrn_radiation_monochromator multilayer
_diffrn_radiation_probe x-ray
_diffrn_radiation_type 'Cu K\a'
_diffrn_radiation_wavelength 1.54178
_diffrn_reflns_av_R_equivalents 0.0395
_diffrn_reflns_av_unetI/netI 0.0294
_diffrn_reflns_Laue_measured_fraction_full 0.999
_diffrn_reflns_Laue_measured_fraction_max 0.998
_diffrn_reflns_limit_h_max 12
_diffrn_reflns_limit_h_min -10
_diffrn_reflns_limit_k_max 16
_diffrn_reflns_limit_k_min -16
_diffrn_reflns_limit_l_max 18
_diffrn_reflns_limit_l_min -18
_diffrn_reflns_number 33142
_diffrn_reflns_point_group_measured_fraction_full 0.869
_diffrn_reflns_point_group_measured_fraction_max 0.865
_diffrn_reflns_theta_full 67.679
_diffrn_reflns_theta_max 72.227
_diffrn_reflns_theta_min 3.322
_diffrn_source_type 'Incoatec microfocus sealed tube'
_exptl_absorpt_coefficient_mu 14.88
_exptl_absorpt_correction_T_max 0.7536
_exptl_absorpt_correction_T_min 0.3761
_exptl_absorpt_correction_type multi-scan
_exptl_absorpt_process_details 'SADABS(Bruker AXS Inc.)'
_exptl_crystal_colour colourless
_exptl_crystal_density_diffrn 1.795
_exptl_crystal_density_method 'not measured'
_exptl_crystal_description plate
_exptl_crystal_F_000 1016
_exptl_crystal_size_max 0.18
_exptl_crystal_size_mid 0.16
_exptl_crystal_size_min 0.04
_refine_diff_density_max 0.939
_refine_diff_density_min -1.174
_refine_diff_density_rms 0.103
_refine_ls_abs_structure_details
;
 Flack x determined using 2613 quotients [(I+)-(I-)]/[(I+)+(I-)]
 (Parsons, Flack and Wagner, Acta Cryst. B69 (2013) 249-259).
;
_refine_ls_abs_structure_Flack -0.034(9)
_refine_ls_extinction_method none
_refine_ls_goodness_of_fit_ref 1.036
_refine_ls_hydrogen_treatment mixed
_refine_ls_matrix_type full
_refine_ls_number_parameters 475
_refine_ls_number_reflns 6696
_refine_ls_number_restraints 20
_refine_ls_restrained_S_all 1.055
_refine_ls_R_factor_all 0.0325
_refine_ls_R_factor_gt 0.0308
_refine_ls_shift/su_max 0.003
_refine_ls_shift/su_mean 0
_refine_ls_structure_factor_coef Fsqd
_refine_ls_weighting_details 'w=1/[\s^2^(Fo^2^)+(0.0520P)^2^+1.6876P] where P=(Fo^2^+2Fc^2^)/3'
_refine_ls_weighting_scheme calc
_refine_ls_wR_factor_gt 0.0755
_refine_ls_wR_factor_ref 0.0767
_reflns_Friedel_coverage 0.729
_reflns_Friedel_fraction_full 0.739
_reflns_Friedel_fraction_max 0.731
_reflns_number_gt 6473
_reflns_number_total 6696
_reflns_threshold_expression 'I > 2\s(I)'
_cod_data_source_file c9sc06398f2.cif
_cod_data_source_block MNB443
_cod_depositor_comments
;Adding full bibliography for 1557234--1557239.cif.

 Adding full bibliography for 1557234--1557239.cif.
;
_cod_original_sg_symbol_H-M 'P n'
_cod_database_code 1557238

loop_
_symmetry_equiv_pos_as_xyz
'x, y, z'
'x+1/2, -y, z+1/2'

loop_
_atom_site_label
_atom_site_type_symbol
_atom_site_fract_x
_atom_site_fract_y
_atom_site_fract_z
_atom_site_U_iso_or_equiv
_atom_site_adp_type
_atom_site_occupancy
_atom_site_site_symmetry_order
_atom_site_calc_flag
_atom_site_refinement_flags_posn
_atom_site_refinement_flags_adp
C1 C 0.3672(11) 0.8252(8) 0.3092(6) 0.036(2) Uani 1 1 d D .
C2 C 0.3624(12) 0.7264(8) 0.2844(7) 0.039(2) Uani 1 1 d D .
H2A H 0.269(8) 0.685(8) 0.269(8) 0.047 Uiso 1 1 d D U
C3 C 0.5351(9) 0.7359(5) 0.6470(6) 0.0270(16) Uani 1 1 d . .
C4 C 0.5275(8) 0.6109(5) 0.6183(5) 0.0250(15) Uani 1 1 d . .
C5 C 0.5426(8) 0.9343(6) 0.5675(5) 0.0289(16) Uani 1 1 d . .
C6 C 0.6419(9) 0.9302(6) 0.5074(6) 0.0366(18) Uani 1 1 d . .
H6 H 0.646076 0.874507 0.46743 0.044 Uiso 1 1 calc R U
C7 C 0.7331(10) 1.0066(8) 0.5062(7) 0.043(2) Uani 1 1 d . .
H7 H 0.802407 1.001965 0.466881 0.052 Uiso 1 1 calc R U
C8 C 0.7266(10) 1.0903(7) 0.5610(7) 0.044(2) Uani 1 1 d . .
H8 H 0.789599 1.143434 0.55884 0.053 Uiso 1 1 calc R U
C9 C 0.6261(11) 1.0953(7) 0.6194(7) 0.046(2) Uani 1 1 d . .
H9 H 0.619743 1.152381 0.6574 0.055 Uiso 1 1 calc R U
C10 C 0.5355(10) 1.0177(7) 0.6223(6) 0.0382(19) Uani 1 1 d . .
H10 H 0.467382 1.021712 0.662606 0.046 Uiso 1 1 calc R U
C11 C 0.2849(8) 0.8566(6) 0.6248(5) 0.0282(16) Uani 1 1 d . .
C12 C 0.2860(9) 0.9004(7) 0.7115(6) 0.0343(18) Uani 1 1 d . .
H12 H 0.368878 0.916463 0.745345 0.041 Uiso 1 1 calc R U
C13 C 0.1676(10) 0.9200(8) 0.7474(7) 0.045(2) Uani 1 1 d . .
H13 H 0.169281 0.948398 0.806546 0.054 Uiso 1 1 calc R U
C14 C 0.0454(11) 0.8991(9) 0.6984(8) 0.056(3) Uani 1 1 d . .
H14 H -0.036242 0.914847 0.722987 0.067 Uiso 1 1 calc R U
C15 C 0.0439(10) 0.8553(9) 0.6143(8) 0.051(2) Uani 1 1 d . .
H15 H -0.039517 0.838452 0.581647 0.062 Uiso 1 1 calc R U
C16 C 0.1621(9) 0.8351(7) 0.5759(6) 0.0359(18) Uani 1 1 d . .
H16 H 0.159326 0.806824 0.516625 0.043 Uiso 1 1 calc R U
C17 C 0.5128(8) 0.4803(6) 0.4594(5) 0.0289(16) Uani 1 1 d . .
C18 C 0.6031(11) 0.5108(6) 0.3996(7) 0.042(2) Uani 1 1 d . .
H18 H 0.61202 0.580163 0.385907 0.05 Uiso 1 1 calc R U
C19 C 0.6806(13) 0.4401(8) 0.3595(8) 0.054(3) Uani 1 1 d . .
H19 H 0.744326 0.460906 0.319782 0.064 Uiso 1 1 calc R U
C20 C 0.6643(13) 0.3394(8) 0.3778(9) 0.057(3) Uani 1 1 d . .
H20 H 0.715147 0.290374 0.349406 0.069 Uiso 1 1 calc R U
C21 C 0.5750(12) 0.3104(7) 0.4369(8) 0.049(2) Uani 1 1 d . .
H21 H 0.565429 0.240994 0.449864 0.059 Uiso 1 1 calc R U
C22 C 0.4982(10) 0.3800(6) 0.4782(7) 0.0388(19) Uani 1 1 d . .
H22 H 0.436207 0.358729 0.519002 0.047 Uiso 1 1 calc R U
C23 C 0.2628(8) 0.5292(6) 0.5414(5) 0.0264(15) Uani 1 1 d . .
C24 C 0.2517(9) 0.4493(7) 0.6005(6) 0.040(2) Uani 1 1 d . .
H24 H 0.330396 0.417732 0.628248 0.049 Uiso 1 1 calc R U
C25 C 0.1263(10) 0.4149(8) 0.6195(7) 0.048(2) Uani 1 1 d . .
H25 H 0.119622 0.362258 0.662347 0.058 Uiso 1 1 calc R U
C26 C 0.0108(10) 0.4577(8) 0.5758(8) 0.049(2) Uani 1 1 d . .
H26 H -0.074809 0.431962 0.586087 0.059 Uiso 1 1 calc R U
C27 C 0.0211(9) 0.5378(7) 0.5176(7) 0.0396(19) Uani 1 1 d . .
H27 H -0.057667 0.569066 0.489692 0.047 Uiso 1 1 calc R U
C28 C 0.1457(9) 0.5727(6) 0.4996(6) 0.0325(17) Uani 1 1 d . .
H28 H 0.151761 0.626953 0.458361 0.039 Uiso 1 1 calc R U
Au1 Au 0.39504(2) 0.73422(2) 0.43211(2) 0.02329(9) Uani 1 1 d . .
F1 F 1.0584(7) 0.7503(6) 0.3252(6) 0.069(2) Uani 1 1 d . .
F2 F 0.8770(11) 0.7682(5) 0.4419(5) 0.058(2) Uani 1 1 d . .
F3 F 0.6894(7) 0.7947(8) 0.3071(7) 0.089(3) Uani 1 1 d . .
F4 F 0.8714(10) 0.7753(6) 0.1885(5) 0.069(2) Uani 1 1 d . .
F5 F 0.9050(10) 0.9105(5) 0.3197(6) 0.076(2) Uani 1 1 d . .
F6 F 0.8399(9) 0.6347(5) 0.3103(5) 0.070(2) Uani 1 1 d . .
P1 P 0.4341(2) 0.82505(17) 0.57043(14) 0.0245(4) Uani 1 1 d . .
P2 P 0.41996(19) 0.57903(13) 0.51052(13) 0.0232(4) Uani 1 1 d . .
Sb1 Sb 0.87407(6) 0.77234(4) 0.31512(4) 0.02938(14) Uani 1 1 d . .
B1 B 0.6677(9) 0.6808(7) 0.6000(7) 0.0304(18) Uani 1 1 d . .
H1 H 0.696298 0.700575 0.53074 0.036 Uiso 1 1 calc R U
B2 B 0.4521(10) 0.6533(7) 0.7105(6) 0.0316(18) Uani 1 1 d . .
H2 H 0.340872 0.65489 0.713233 0.038 Uiso 1 1 calc R U
B3 B 0.6942(12) 0.7656(7) 0.6938(7) 0.036(2) Uani 1 1 d . .
H3 H 0.743191 0.840645 0.687366 0.043 Uiso 1 1 calc R U
B4 B 0.5602(13) 0.7471(8) 0.7627(7) 0.039(2) Uani 1 1 d . .
H4 H 0.520217 0.810785 0.801671 0.047 Uiso 1 1 calc R U
B5 B 0.6798(10) 0.5558(8) 0.6434(7) 0.036(2) Uani 1 1 d . .
H5 H 0.719035 0.492551 0.603495 0.044 Uiso 1 1 calc R U
B6 B 0.5476(11) 0.5390(8) 0.7129(7) 0.038(2) Uani 1 1 d . .
H6A H 0.499346 0.463679 0.718863 0.046 Uiso 1 1 calc R U
B7 B 0.7878(11) 0.6512(8) 0.6930(8) 0.045(3) Uani 1 1 d . .
H7A H 0.898081 0.650627 0.685884 0.054 Uiso 1 1 calc R U
B8 B 0.5696(13) 0.6235(9) 0.8066(7) 0.046(3) Uani 1 1 d . .
H8A H 0.535674 0.604444 0.874631 0.055 Uiso 1 1 calc R U
B9 B 0.7173(14) 0.6925(10) 0.7960(9) 0.054(3) Uani 1 1 d . .
H9A H 0.782104 0.719202 0.857398 0.065 Uiso 1 1 calc R U
B10 B 0.7092(12) 0.5645(9) 0.7651(8) 0.047(3) Uani 1 1 d . .
H10A H 0.769005 0.506644 0.80664 0.056 Uiso 1 1 calc R U
Cl1 Cl 0.2564(7) 0.0505(4) 0.4239(3) 0.124(2) Uani 1 1 d . U
C29 C 0.219(2) 0.123(2) 0.5133(15) 0.133(5) Uani 1 1 d . U
H29A H 0.244383 0.084744 0.570048 0.159 Uiso 1 1 calc R U
H29B H 0.276148 0.183543 0.514912 0.159 Uiso 1 1 calc R U
Cl2 Cl 0.0605(7) 0.1597(8) 0.5143(6) 0.169(3) Uani 1 1 d . U
H1A H 0.282(8) 0.874(7) 0.314(6) 0.03(2) Uiso 1 1 d D .
H1B H 0.455(9) 0.865(9) 0.293(8) 0.07(4) Uiso 1 1 d D .
H2B H 0.429(10) 0.673(7) 0.256(7) 0.05(3) Uiso 1 1 d D .

loop_
_atom_site_aniso_label
_atom_site_aniso_U_11
_atom_site_aniso_U_22
_atom_site_aniso_U_33
_atom_site_aniso_U_23
_atom_site_aniso_U_13
_atom_site_aniso_U_12
C1 0.049(6) 0.033(4) 0.024(4) 0.009(3) -0.004(4) 0.000(4)
C2 0.043(6) 0.051(6) 0.023(4) -0.001(4) 0.003(4) 0.004(4)
C3 0.029(4) 0.024(4) 0.028(4) -0.001(3) 0.002(3) 0.001(3)
C4 0.022(4) 0.024(3) 0.028(4) 0.001(3) -0.002(3) 0.002(3)
C5 0.034(4) 0.025(4) 0.028(4) 0.005(3) 0.002(3) 0.001(3)
C6 0.042(5) 0.033(4) 0.036(4) -0.003(3) 0.006(4) 0.000(4)
C7 0.035(5) 0.049(5) 0.047(5) 0.004(4) 0.013(4) -0.005(4)
C8 0.039(5) 0.037(5) 0.055(6) -0.003(4) 0.000(4) -0.015(4)
C9 0.047(6) 0.033(4) 0.056(6) -0.013(4) 0.001(5) -0.008(4)
C10 0.039(5) 0.031(4) 0.044(5) -0.010(4) 0.004(4) 0.002(4)
C11 0.026(4) 0.025(3) 0.034(4) -0.003(3) 0.003(3) 0.003(3)
C12 0.032(4) 0.039(4) 0.032(4) -0.006(3) 0.002(3) 0.001(3)
C13 0.041(5) 0.050(5) 0.045(5) -0.022(4) 0.011(4) -0.003(4)
C14 0.039(6) 0.067(7) 0.065(7) -0.023(6) 0.016(5) -0.007(5)
C15 0.033(5) 0.060(6) 0.061(6) -0.019(5) 0.002(4) -0.002(4)
C16 0.030(4) 0.039(4) 0.037(4) -0.009(3) -0.004(3) 0.002(3)
C17 0.027(4) 0.025(4) 0.033(4) -0.001(3) -0.005(3) 0.002(3)
C18 0.053(6) 0.021(4) 0.056(6) 0.006(4) 0.023(5) 0.000(4)
C19 0.065(7) 0.043(5) 0.059(6) 0.000(5) 0.039(6) 0.003(5)
C20 0.063(7) 0.032(5) 0.081(8) -0.006(5) 0.026(6) 0.013(5)
C21 0.060(7) 0.025(4) 0.064(6) -0.002(4) 0.015(5) 0.002(4)
C22 0.041(5) 0.030(4) 0.046(5) 0.006(4) 0.006(4) 0.002(4)
C23 0.023(4) 0.034(4) 0.022(3) 0.000(3) 0.002(3) -0.003(3)
C24 0.029(4) 0.048(5) 0.043(5) 0.022(4) 0.000(4) -0.003(4)
C25 0.037(5) 0.053(6) 0.055(6) 0.019(5) 0.008(4) -0.005(4)
C26 0.027(5) 0.050(5) 0.074(7) 0.001(5) 0.017(5) -0.005(4)
C27 0.027(4) 0.046(5) 0.045(5) 0.003(4) -0.002(4) 0.005(4)
C28 0.033(4) 0.029(4) 0.034(4) -0.003(3) -0.002(3) 0.001(3)
Au1 0.02547(15) 0.02351(13) 0.02078(13) 0.00055(18) 0.00177(10) 0.00112(18)
F1 0.032(4) 0.095(5) 0.081(5) 0.013(4) 0.010(3) 0.009(3)
F2 0.076(7) 0.069(4) 0.030(4) -0.004(3) 0.018(3) -0.012(4)
F3 0.028(4) 0.139(8) 0.097(6) -0.015(6) -0.001(4) 0.013(4)
F4 0.090(6) 0.086(5) 0.033(3) 0.004(3) 0.010(3) -0.024(4)
F5 0.113(6) 0.033(3) 0.080(5) 0.008(3) 0.003(4) -0.003(3)
F6 0.105(6) 0.040(3) 0.072(4) -0.011(3) 0.035(4) -0.027(4)
P1 0.0259(10) 0.0234(9) 0.0236(10) -0.0016(7) -0.0001(8) 0.0014(8)
P2 0.0231(9) 0.0226(8) 0.0238(8) -0.0001(6) 0.0022(7) 0.0000(7)
Sb1 0.0290(3) 0.0294(3) 0.0300(3) 0.00037(19) 0.0042(2) -0.0014(2)
B1 0.020(4) 0.034(4) 0.036(5) -0.002(4) -0.002(4) 0.001(3)
B2 0.034(5) 0.039(4) 0.022(4) -0.002(3) 0.001(4) 0.004(4)
B3 0.039(6) 0.034(5) 0.033(5) -0.006(4) -0.008(4) -0.001(4)
B4 0.046(6) 0.046(5) 0.024(5) -0.003(4) -0.003(4) 0.005(5)
B5 0.027(5) 0.039(5) 0.042(5) -0.001(4) -0.001(4) 0.007(4)
B6 0.049(6) 0.033(5) 0.031(5) 0.007(4) -0.009(4) 0.002(4)
B7 0.034(6) 0.041(5) 0.057(7) -0.004(5) -0.010(5) 0.006(4)
B8 0.057(7) 0.050(6) 0.030(5) 0.011(4) -0.005(5) 0.002(5)
B9 0.058(8) 0.051(6) 0.050(7) -0.002(5) -0.015(6) 0.008(6)
B10 0.050(7) 0.044(5) 0.042(6) 0.010(4) -0.019(5) 0.002(5)
Cl1 0.199(6) 0.083(3) 0.086(3) -0.001(2) -0.006(3) 0.059(3)
C29 0.141(9) 0.146(9) 0.109(8) -0.036(8) 0.000(8) 0.047(9)
Cl2 0.104(4) 0.242(9) 0.166(6) -0.037(6) 0.041(4) 0.001(5)

loop_
_atom_type_symbol
_atom_type_description
_atom_type_scat_dispersion_real
_atom_type_scat_dispersion_imag
_atom_type_scat_source
C C 0.0181 0.0091 'International Tables Vol C Tables 4.2.6.8 and 6.1.1.4'
H H 0 0 'International Tables Vol C Tables 4.2.6.8 and 6.1.1.4'
Au Au -4.4197 7.298 'International Tables Vol C Tables 4.2.6.8 and 6.1.1.4'
F F 0.0727 0.0534 'International Tables Vol C Tables 4.2.6.8 and 6.1.1.4'
P P 0.2955 0.4335 'International Tables Vol C Tables 4.2.6.8 and 6.1.1.4'
Sb Sb -0.0562 5.8946 'International Tables Vol C Tables 4.2.6.8 and 6.1.1.4'
B B 0.009 0.0039 'International Tables Vol C Tables 4.2.6.8 and 6.1.1.4'
Cl Cl 0.3639 0.7018 'International Tables Vol C Tables 4.2.6.8 and 6.1.1.4'

loop_
_geom_angle_atom_site_label_1
_geom_angle_atom_site_label_2
_geom_angle_atom_site_label_3
_geom_angle
C2 C1 Au1 71.7(6)
C2 C1 H1A 126(5)
Au1 C1 H1A 108(5)
C2 C1 H1B 115(7)
Au1 C1 H1B 115(7)
H1A C1 H1B 113(9)
C1 C2 Au1 71.7(5)
C1 C2 H2A 123(6)
Au1 C2 H2A 106(6)
C1 C2 H2B 137(6)
Au1 C2 H2B 112(6)
H2A C2 H2B 98(9)
B4 C3 B2 62.7(6)
B4 C3 C4 109.3(6)
B2 C3 C4 60.1(5)
B4 C3 B3 62.5(7)
B2 C3 B3 114.1(7)
C4 C3 B3 109.8(6)
B4 C3 B1 113.3(7)
B2 C3 B1 112.5(6)
C4 C3 B1 60.3(5)
B3 C3 B1 62.5(6)
B4 C3 P1 124.6(6)
B2 C3 P1 118.4(6)
C4 C3 P1 117.2(5)
B3 C3 P1 121.5(5)
B1 C3 P1 114.9(6)
B6 C4 B5 62.8(6)
B6 C4 C3 110.2(6)
B5 C4 C3 110.3(6)
B6 C4 B2 63.7(6)
B5 C4 B2 115.1(6)
C3 C4 B2 59.8(5)
B6 C4 B1 113.6(6)
B5 C4 B1 62.6(5)
C3 C4 B1 60.0(5)
B2 C4 B1 112.0(6)
B6 C4 P2 125.7(6)
B5 C4 P2 121.0(6)
C3 C4 P2 115.8(5)
B2 C4 P2 119.0(5)
B1 C4 P2 113.4(5)
C10 C5 C6 119.0(8)
C10 C5 P1 124.4(7)
C6 C5 P1 116.6(6)
C7 C6 C5 119.8(8)
C7 C6 H6 120.1
C5 C6 H6 120.1
C6 C7 C8 121.5(9)
C6 C7 H7 119.3
C8 C7 H7 119.3
C7 C8 C9 118.6(8)
C7 C8 H8 120.7
C9 C8 H8 120.7
C10 C9 C8 120.2(9)
C10 C9 H9 119.9
C8 C9 H9 119.9
C9 C10 C5 120.8(9)
C9 C10 H10 119.6
C5 C10 H10 119.6
C16 C11 C12 119.0(8)
C16 C11 P1 116.6(6)
C12 C11 P1 124.5(6)
C13 C12 C11 120.0(8)
C13 C12 H12 120
C11 C12 H12 120
C12 C13 C14 121.0(9)
C12 C13 H13 119.5
C14 C13 H13 119.5
C15 C14 C13 119.2(10)
C15 C14 H14 120.4
C13 C14 H14 120.4
C14 C15 C16 121.2(9)
C14 C15 H15 119.4
C16 C15 H15 119.4
C15 C16 C11 119.6(8)
C15 C16 H16 120.2
C11 C16 H16 120.2
C22 C17 C18 120.1(8)
C22 C17 P2 123.3(7)
C18 C17 P2 116.5(6)
C17 C18 C19 120.0(8)
C17 C18 H18 120
C19 C18 H18 120
C20 C19 C18 119.6(10)
C20 C19 H19 120.2
C18 C19 H19 120.2
C21 C20 C19 119.8(10)
C21 C20 H20 120.1
C19 C20 H20 120.1
C20 C21 C22 121.4(9)
C20 C21 H21 119.3
C22 C21 H21 119.3
C17 C22 C21 119.1(9)
C17 C22 H22 120.5
C21 C22 H22 120.5
C24 C23 C28 118.7(8)
C24 C23 P2 124.4(6)
C28 C23 P2 116.9(6)
C23 C24 C25 120.6(8)
C23 C24 H24 119.7
C25 C24 H24 119.7
C26 C25 C24 119.9(9)
C26 C25 H25 120
C24 C25 H25 120
C27 C26 C25 119.7(9)
C27 C26 H26 120.1
C25 C26 H26 120.1
C26 C27 C28 120.2(8)
C26 C27 H27 119.9
C28 C27 H27 119.9
C27 C28 C23 120.8(8)
C27 C28 H28 119.6
C23 C28 H28 119.6
C2 Au1 C1 36.6(4)
C2 Au1 P2 116.5(3)
C1 Au1 P2 153.0(3)
C2 Au1 P1 152.0(3)
C1 Au1 P1 115.5(3)
P2 Au1 P1 91.32(7)
C11 P1 C5 110.2(4)
C11 P1 C3 107.5(4)
C5 P1 C3 103.4(4)
C11 P1 Au1 115.2(3)
C5 P1 Au1 115.8(3)
C3 P1 Au1 103.4(3)
C23 P2 C17 109.5(4)
C23 P2 C4 108.1(3)
C17 P2 C4 103.9(3)
C23 P2 Au1 113.0(3)
C17 P2 Au1 117.5(3)
C4 P2 Au1 103.9(2)
F1 Sb1 F6 91.5(4)
F1 Sb1 F5 89.6(4)
F6 Sb1 F5 179.0(4)
F1 Sb1 F4 90.0(4)
F6 Sb1 F4 89.9(3)
F5 Sb1 F4 90.1(3)
F1 Sb1 F3 179.0(4)
F6 Sb1 F3 88.7(4)
F5 Sb1 F3 90.3(5)
F4 Sb1 F3 91.0(4)
F1 Sb1 F2 89.8(4)
F6 Sb1 F2 89.7(3)
F5 Sb1 F2 90.4(3)
F4 Sb1 F2 179.5(3)
F3 Sb1 F2 89.2(4)
C3 B1 C4 59.6(5)
C3 B1 B7 105.9(7)
C4 B1 B7 105.1(7)
C3 B1 B5 106.3(7)
C4 B1 B5 58.0(5)
B7 B1 B5 60.0(6)
C3 B1 B3 58.7(6)
C4 B1 B3 106.3(7)
B7 B1 B3 60.2(6)
B5 B1 B3 108.1(7)
C3 B1 H1 123
C4 B1 H1 123.6
B7 B1 H1 122.8
B5 B1 H1 122.2
B3 B1 H1 121.8
C3 B2 C4 60.1(5)
C3 B2 B4 58.5(6)
C4 B2 B4 106.1(7)
C3 B2 B6 105.5(7)
C4 B2 B6 57.4(5)
B4 B2 B6 106.6(7)
C3 B2 B8 105.0(7)
C4 B2 B8 104.4(7)
B4 B2 B8 59.3(6)
B6 B2 B8 59.4(6)
C3 B2 H2 123.1
C4 B2 H2 123.5
B4 B2 H2 122.5
B6 B2 H2 123.1
B8 B2 H2 123.6
C3 B3 B4 58.3(6)
C3 B3 B1 58.8(5)
B4 B3 B1 107.0(7)
C3 B3 B7 105.5(7)
B4 B3 B7 108.2(8)
B1 B3 B7 59.7(5)
C3 B3 B9 104.5(8)
B4 B3 B9 59.1(7)
B1 B3 B9 107.8(7)
B7 B3 B9 61.3(7)
C3 B3 H3 124.5
B4 B3 H3 122.2
B1 B3 H3 122
B7 B3 H3 121.5
B9 B3 H3 122.3
C3 B4 B9 106.5(8)
C3 B4 B8 106.4(7)
B9 B4 B8 60.0(7)
C3 B4 B2 58.8(5)
B9 B4 B2 108.7(8)
B8 B4 B2 60.9(6)
C3 B4 B3 59.1(6)
B9 B4 B3 60.8(7)
B8 B4 B3 108.8(8)
B2 B4 B3 108.2(7)
C3 B4 H4 123.7
B9 B4 H4 121.6
B8 B4 H4 121.6
B2 B4 H4 121.3
B3 B4 H4 121.2
C4 B5 B6 58.2(5)
C4 B5 B7 106.2(7)
B6 B5 B7 108.2(8)
C4 B5 B1 59.4(5)
B6 B5 B1 107.3(7)
B7 B5 B1 59.9(6)
C4 B5 B10 104.2(7)
B6 B5 B10 59.1(6)
B7 B5 B10 60.6(7)
B1 B5 B10 107.3(7)
C4 B5 H5 124.2
B6 B5 H5 122.2
B7 B5 H5 121.4
B1 B5 H5 121.8
B10 B5 H5 122.9
C4 B6 B10 106.5(8)
C4 B6 B5 59.0(5)
B10 B6 B5 61.3(7)
C4 B6 B8 106.3(7)
B10 B6 B8 59.9(7)
B5 B6 B8 109.2(8)
C4 B6 B2 58.9(5)
B10 B6 B2 108.2(7)
B5 B6 B2 108.1(7)
B8 B6 B2 60.3(6)
C4 B6 H6A 123.7
B10 B6 H6A 121.7
B5 B6 H6A 120.9
B8 B6 H6A 121.6
B2 B6 H6A 121.7
B1 B7 B5 60.1(5)
B1 B7 B3 60.1(5)
B5 B7 B3 108.2(7)
B1 B7 B10 107.2(8)
B5 B7 B10 60.2(6)
B3 B7 B10 106.3(9)
B1 B7 B9 106.7(8)
B5 B7 B9 106.7(9)
B3 B7 B9 59.4(6)
B10 B7 B9 58.2(7)
B1 B7 H7A 121.9
B5 B7 H7A 121.5
B3 B7 H7A 122
B10 B7 H7A 122.9
B9 B7 H7A 123.2
B9 B8 B10 59.9(7)
B9 B8 B4 59.8(7)
B10 B8 B4 107.6(9)
B9 B8 B6 107.5(9)
B10 B8 B6 59.4(6)
B4 B8 B6 107.7(7)
B9 B8 B2 107.8(8)
B10 B8 B2 107.7(8)
B4 B8 B2 59.9(6)
B6 B8 B2 60.3(6)
B9 B8 H8A 121.9
B10 B8 H8A 122.1
B4 B8 H8A 122
B6 B8 H8A 122
B2 B8 H8A 121.7
B4 B9 B10 108.1(9)
B4 B9 B8 60.2(7)
B10 B9 B8 60.1(8)
B4 B9 B3 60.1(7)
B10 B9 B3 108.0(8)
B8 B9 B3 108.6(8)
B4 B9 B7 107.5(8)
B10 B9 B7 60.4(7)
B8 B9 B7 108.4(9)
B3 B9 B7 59.3(7)
B4 B9 H9A 121.8
B10 B9 H9A 121.6
B8 B9 H9A 121.2
B3 B9 H9A 121.7
B7 B9 H9A 121.9
B6 B10 B9 108.5(8)
B6 B10 B8 60.7(7)
B9 B10 B8 59.9(8)
B6 B10 B5 59.6(6)
B9 B10 B5 108.6(8)
B8 B10 B5 108.5(7)
B6 B10 B7 107.5(7)
B9 B10 B7 61.5(7)
B8 B10 B7 109.1(8)
B5 B10 B7 59.2(6)
B6 B10 H10A 121.9
B9 B10 H10A 121
B8 B10 H10A 121
B5 B10 H10A 121.9
B7 B10 H10A 121.4
Cl2 C29 Cl1 117.2(14)
Cl2 C29 H29A 108
Cl1 C29 H29A 108
Cl2 C29 H29B 108
Cl1 C29 H29B 108
H29A C29 H29B 107.3

loop_
_geom_bond_atom_site_label_1
_geom_bond_atom_site_label_2
_geom_bond_distance
C1 C2 1.365(15)
C1 Au1 2.176(9)
C1 H1A 1.08(6)
C1 H1B 1.08(6)
C2 Au1 2.175(10)
C2 H2A 1.09(6)
C2 H2B 1.08(6)
C3 B4 1.707(13)
C3 B2 1.711(13)
C3 C4 1.715(10)
C3 B3 1.721(14)
C3 B1 1.722(13)
C3 P1 1.867(8)
C4 B6 1.688(11)
C4 B5 1.701(12)
C4 B2 1.716(12)
C4 B1 1.727(12)
C4 P2 1.880(7)
C5 C10 1.378(11)
C5 C6 1.399(12)
C5 P1 1.818(8)
C6 C7 1.368(13)
C6 H6 0.95
C7 C8 1.382(14)
C7 H7 0.95
C8 C9 1.390(15)
C8 H8 0.95
C9 C10 1.378(13)
C9 H9 0.95
C10 H10 0.95
C11 C16 1.394(11)
C11 C12 1.405(11)
C11 P1 1.814(8)
C12 C13 1.371(13)
C12 H12 0.95
C13 C14 1.388(15)
C13 H13 0.95
C14 C15 1.370(15)
C14 H14 0.95
C15 C16 1.389(14)
C15 H15 0.95
C16 H16 0.95
C17 C22 1.374(11)
C17 C18 1.386(13)
C17 P2 1.815(8)
C18 C19 1.388(13)
C18 H18 0.95
C19 C20 1.379(15)
C19 H19 0.95
C20 C21 1.364(16)
C20 H20 0.95
C21 C22 1.384(13)
C21 H21 0.95
C22 H22 0.95
C23 C24 1.386(11)
C23 C28 1.396(11)
C23 P2 1.808(8)
C24 C25 1.392(13)
C24 H24 0.95
C25 C26 1.390(14)
C25 H25 0.95
C26 C27 1.379(14)
C26 H26 0.95
C27 C28 1.382(13)
C27 H27 0.95
C28 H28 0.95
Au1 P2 2.3678(17)
Au1 P1 2.371(2)
F1 Sb1 1.862(7)
F2 Sb1 1.870(8)
F3 Sb1 1.867(7)
F4 Sb1 1.867(7)
F5 Sb1 1.863(6)
F6 Sb1 1.863(6)
B1 B7 1.778(14)
B1 B5 1.782(13)
B1 B3 1.786(13)
B1 H1 1.12
B2 B4 1.778(15)
B2 B6 1.795(14)
B2 B8 1.796(14)
B2 H2 1.12
B3 B4 1.779(18)
B3 B7 1.788(14)
B3 B9 1.790(17)
B3 H3 1.12
B4 B9 1.759(17)
B4 B8 1.768(15)
B4 H4 1.12
B5 B6 1.767(16)
B5 B7 1.779(15)
B5 B10 1.795(15)
B5 H5 1.12
B6 B10 1.757(15)
B6 B8 1.779(16)
B6 H6A 1.12
B7 B10 1.803(18)
B7 B9 1.823(19)
B7 H7A 1.12
B8 B9 1.762(19)
B8 B10 1.765(19)
B8 H8A 1.12
B9 B10 1.762(17)
B9 H9A 1.12
B10 H10A 1.12
Cl1 C29 1.70(2)
C29 Cl2 1.66(2)
C29 H29A 0.99
C29 H29B 0.99
